data_4318952
loop_
_publ_author_name
'Christian Tessier'
'Fernande D. Rochon'
'Andr\'e L. Beauchamp'

_publ_contact_author
;
    Dr. Andr\'e L. Beauchamp
    D\'epartement de Chimie
    Universit\'e de Montr\'eal
    C.P. 6128, Succ. Centre-ville
    Montr\'eal, Qu\'ebec
    Canada H3C 3J7
;
_publ_contact_author_email beauchmp@chimie.umontreal.ca
_publ_contact_author_fax '514 343 7586'
_publ_contact_author_phone '514 343 6446'
_publ_section_title
;
 Oxorhenium(V) Complexes with the Non-Sulfur-Containing Amino Acid
 Histidine
;
_journal_name_full 'Inorganic Chemistry'
_journal_page_first 6527
_journal_page_last 6536
_journal_paper_doi 10.1021/ic025809m
_journal_volume 41
_journal_year 2002
_chemical_formula_sum 'C6 H9 Br2 N3 O3.5 Re'
_chemical_formula_weight 525.18
_chemical_name_systematic
; 
 ? 
;
_space_group_IT_number 92
_symmetry_cell_setting tetragonal
_symmetry_space_group_name_Hall 'P 4abw 2nw'
_symmetry_space_group_name_H-M 'P 41 21 2'
_atom_sites_solution_hydrogens geom
_atom_sites_solution_primary direct
_atom_sites_solution_secondary difmap
_audit_creation_method SHELXL-97
_cell_angle_alpha 90.00
_cell_angle_beta 90.00
_cell_angle_gamma 90.00
_cell_formula_units_Z 8
_cell_length_a 12.250(2)
_cell_length_b 12.250(2)
_cell_length_c 16.020(5)
_cell_measurement_reflns_used 39
_cell_measurement_temperature 293(2)
_cell_measurement_theta_max 12.40
_cell_measurement_theta_min 1.27
_cell_volume 2404.0(9)
_computing_cell_refinement 'Bruker XSCANS'
_computing_data_collection 'Bruker XSCANS'
_computing_data_reduction 'Bruker SHELXTL'
_computing_molecular_graphics 'Bruker SHELXTL'
_computing_publication_material 'Bruker SHELXTL'
_computing_structure_refinement 'SHELXL-97 (Sheldrick, 1997)'
_computing_structure_solution 'SHELXS-97 (Sheldrick, 1990)'
_diffrn_ambient_temperature 293(2)
_diffrn_measured_fraction_theta_full 0.997
_diffrn_measured_fraction_theta_max 0.997
_diffrn_measurement_device_type 'Bruker P4'
_diffrn_measurement_method '2\q/\w scans'
_diffrn_radiation_monochromator graphite
_diffrn_radiation_source 'normal-focus sealed tube'
_diffrn_radiation_type MoK\a
_diffrn_radiation_wavelength 0.71073
_diffrn_reflns_av_R_equivalents 0.0734
_diffrn_reflns_av_sigmaI/netI 0.0820
_diffrn_reflns_limit_h_max 0
_diffrn_reflns_limit_h_min -15
_diffrn_reflns_limit_k_max 0
_diffrn_reflns_limit_k_min -15
_diffrn_reflns_limit_l_max 15
_diffrn_reflns_limit_l_min -19
_diffrn_reflns_number 4882
_diffrn_reflns_theta_full 26.00
_diffrn_reflns_theta_max 26.00
_diffrn_reflns_theta_min 2.35
_diffrn_standards_decay_% 0
_diffrn_standards_interval_count 97
_diffrn_standards_number 3
_exptl_absorpt_coefficient_mu 16.754
_exptl_absorpt_correction_T_max 0.0945
_exptl_absorpt_correction_T_min 0.0407
_exptl_absorpt_correction_type integration
_exptl_absorpt_process_details 'Bruker XPREP'
_exptl_crystal_colour blue
_exptl_crystal_density_diffrn 2.902
_exptl_crystal_density_method 'not measured'
_exptl_crystal_description block
_exptl_crystal_F_000 1912
_exptl_crystal_size_max 0.38
_exptl_crystal_size_mid 0.31
_exptl_crystal_size_min 0.16
_refine_diff_density_max 1.488
_refine_diff_density_min -1.004
_refine_diff_density_rms 0.188
_refine_ls_abs_structure_details 'Flack H D (1983), Acta Cryst. A39, 876-881'
_refine_ls_abs_structure_Flack -0.03(3)
_refine_ls_extinction_method none
_refine_ls_goodness_of_fit_ref 1.027
_refine_ls_hydrogen_treatment mixed
_refine_ls_matrix_type full
_refine_ls_number_parameters 145
_refine_ls_number_reflns 2349
_refine_ls_number_restraints 5
_refine_ls_restrained_S_all 1.027
_refine_ls_R_factor_all 0.0598
_refine_ls_R_factor_gt 0.0414
_refine_ls_shift/su_max 0.000
_refine_ls_shift/su_mean 0.000
_refine_ls_structure_factor_coef Fsqd
_refine_ls_weighting_details 'calc w=1/[\s^2^(Fo^2^)+(0.0222P)^2^+2.5966P] where P=(Fo^2^+2Fc^2^)/3'
_refine_ls_weighting_scheme calc
_refine_ls_wR_factor_gt 0.0739
_refine_ls_wR_factor_ref 0.0795
_reflns_number_gt 1896
_reflns_number_total 2349
_reflns_threshold_expression >2sigma(I)
_cod_data_source_file ic025809m-3_s2_3.cif
_cod_data_source_block chris8(CrystalII)
_cod_depositor_comments
;
The following automatic conversions were performed:

'_symmetry_cell_setting' value 'Tetragonal' changed to 'tetragonal'
according to the built-in table from CIF Core dictionary named
'cif_core.dic' version 2.4.1 from
2010-06-29.

'_geom_hbond_publ_flag' value 'Y' changed to 'y'
according to the built-in table from CIF Core dictionary named
'cif_core.dic' version 2.4.1 from 2010-06-29 (4 times).

Automatic conversion script
Id: cif_fix_values 1646 2011-03-28 12:23:43Z adriana 
;
_cod_original_formula_sum 'C6 H9 Br2 N3 O3.50 Re'
_cod_database_code 4318952

loop_
_symmetry_equiv_pos_as_xyz
'x, y, z'
'-x, -y, z+1/2'
'-y+1/2, x+1/2, z+1/4'
'y+1/2, -x+1/2, z+3/4'
'-x+1/2, y+1/2, -z+1/4'
'x+1/2, -y+1/2, -z+3/4'
'y, x, -z'
'-y, -x, -z+1/2'

loop_
_atom_site_label
_atom_site_type_symbol
_atom_site_fract_x
_atom_site_fract_y
_atom_site_fract_z
_atom_site_U_iso_or_equiv
_atom_site_adp_type
_atom_site_occupancy
_atom_site_symmetry_multiplicity
_atom_site_calc_flag
_atom_site_refinement_flags
_atom_site_disorder_assembly
_atom_site_disorder_group
Re Re 0.29671(4) 0.58951(4) -0.01034(3) 0.03096(14) Uani 1 1 d . . .
Br1 Br 0.10806(12) 0.51304(14) -0.01874(10) 0.0580(4) Uani 1 1 d . . .
Br2 Br 0.31947(14) 0.53330(12) -0.15814(8) 0.0538(4) Uani 1 1 d . . .
O1 O 0.3531(7) 0.4930(7) 0.0489(5) 0.044(2) Uani 1 1 d . . .
O2 O 0.2328(7) 0.7375(6) -0.0537(5) 0.035(2) Uani 1 1 d . . .
O3 O 0.1990(8) 0.9129(7) -0.0293(5) 0.051(2) Uani 1 1 d . . .
N1 N 0.4405(8) 0.6837(8) -0.0165(6) 0.038(2) Uani 1 1 d . . .
N2 N 0.2494(8) 0.6835(9) 0.0987(6) 0.037(3) Uani 1 1 d . . .
H2A H 0.1788 0.6703 0.1107 0.045 Uiso 1 1 calc R . .
H2B H 0.2899 0.6629 0.1427 0.045 Uiso 1 1 calc R . .
N3 N 0.5936(11) 0.7457(10) -0.0622(8) 0.058(3) Uani 1 1 d . . .
H3 H 0.6528 0.7511 -0.0908 0.069 Uiso 1 1 calc R . .
C2 C 0.5220(12) 0.6672(12) -0.0686(8) 0.051(4) Uani 1 1 d . . .
H2 H 0.5278 0.6081 -0.1048 0.062 Uiso 1 1 calc R . .
C4 C 0.5597(10) 0.8177(12) -0.0029(10) 0.052(4) Uani 1 1 d . . .
H4 H 0.5963 0.8806 0.0138 0.063 Uiso 1 1 calc R . .
C5 C 0.4607(9) 0.7807(10) 0.0281(7) 0.037(3) Uani 1 1 d . . .
C6 C 0.3894(12) 0.8246(11) 0.0919(8) 0.046(4) Uani 1 1 d . . .
H6A H 0.3995 0.9031 0.0934 0.056 Uiso 1 1 calc R . .
H6B H 0.4132 0.7962 0.1454 0.056 Uiso 1 1 calc R . .
C7 C 0.2649(10) 0.8016(10) 0.0833(7) 0.034(3) Uani 1 1 d . . .
H7 H 0.2228 0.8453 0.1232 0.040 Uiso 1 1 calc R . .
C8 C 0.2273(10) 0.8228(10) -0.0054(9) 0.043(3) Uani 1 1 d . . .
O4 O 0.1230(7) 0.1230(7) 0.0000 0.047(3) Uani 1 2 d SD . .
H4A H 0.1319(11) 0.0570(11) -0.005(6) 0.071 Uiso 1 1 d D . .

loop_
_atom_site_aniso_label
_atom_site_aniso_U_11
_atom_site_aniso_U_22
_atom_site_aniso_U_33
_atom_site_aniso_U_23
_atom_site_aniso_U_13
_atom_site_aniso_U_12
Re 0.0384(3) 0.0255(3) 0.0290(2) 0.0011(2) 0.0026(2) 0.0040(2)
Br1 0.0500(10) 0.0622(10) 0.0619(9) -0.0010(8) -0.0027(8) -0.0167(8)
Br2 0.0775(12) 0.0491(9) 0.0347(7) -0.0087(6) 0.0037(7) 0.0089(8)
O1 0.052(6) 0.044(6) 0.037(5) 0.005(4) 0.007(4) 0.015(4)
O2 0.042(6) 0.026(5) 0.036(5) 0.002(4) -0.005(4) 0.009(4)
O3 0.061(6) 0.038(5) 0.053(5) 0.000(5) 0.006(5) 0.010(5)
N1 0.027(6) 0.053(7) 0.034(5) 0.006(6) 0.014(4) 0.005(4)
N2 0.033(5) 0.051(7) 0.028(5) -0.003(5) 0.008(4) 0.002(5)
N3 0.054(8) 0.055(8) 0.064(8) 0.007(6) 0.013(7) 0.004(6)
C2 0.066(10) 0.045(9) 0.043(8) 0.005(7) 0.024(7) 0.010(8)
C4 0.031(7) 0.054(9) 0.071(9) 0.021(9) 0.008(7) -0.002(6)
C5 0.032(7) 0.038(8) 0.042(7) -0.002(6) 0.002(5) 0.000(5)
C6 0.060(10) 0.038(8) 0.040(8) -0.010(6) -0.005(7) -0.013(7)
C7 0.047(8) 0.026(6) 0.028(6) -0.009(5) 0.014(5) 0.010(5)
C8 0.036(7) 0.032(7) 0.060(9) -0.008(7) 0.012(7) 0.008(5)
O4 0.044(5) 0.044(5) 0.054(8) 0.000(5) 0.000(5) 0.013(5)

loop_
_atom_type_symbol
_atom_type_description
_atom_type_scat_dispersion_real
_atom_type_scat_dispersion_imag
_atom_type_scat_source
C C 0.0033 0.0016 'International Tables Vol C Tables 4.2.6.8 and 6.1.1.4'
H H 0.0000 0.0000 'International Tables Vol C Tables 4.2.6.8 and 6.1.1.4'
N N 0.0061 0.0033 'International Tables Vol C Tables 4.2.6.8 and 6.1.1.4'
O O 0.0106 0.0060 'International Tables Vol C Tables 4.2.6.8 and 6.1.1.4'
Br Br -0.2901 2.4595 'International Tables Vol C Tables 4.2.6.8 and 6.1.1.4'
Re Re -1.0185 7.2310 'International Tables Vol C Tables 4.2.6.8 and 6.1.1.4'

loop_
_geom_angle_atom_site_label_1
_geom_angle_atom_site_label_2
_geom_angle_atom_site_label_3
_geom_angle
_geom_angle_site_symmetry_1
_geom_angle_site_symmetry_3
_geom_angle_publ_flag
O1 Re O2 163.5(4) . . y
O1 Re N1 94.0(4) . . y
O2 Re N1 79.8(3) . . y
O1 Re N2 91.7(4) . . y
O2 Re N2 73.0(4) . . y
N1 Re N2 88.3(4) . . y
O1 Re Br2 107.5(3) . . y
O2 Re Br2 88.0(2) . . y
N1 Re Br2 90.7(3) . . y
N2 Re Br2 160.9(3) . . y
O1 Re Br1 98.5(3) . . y
O2 Re Br1 87.8(2) . . y
N1 Re Br1 167.4(3) . . y
N2 Re Br1 89.7(3) . . y
Br2 Re Br1 87.05(6) . . y
C8 O2 Re 121.2(8) . . y
C2 N1 C5 108.5(11) . . y
C2 N1 Re 125.4(10) . . y
C5 N1 Re 125.8(7) . . y
C7 N2 Re 110.5(7) . . y
C7 N2 H2A 109.5 . . ?
Re N2 H2A 109.5 . . ?
C7 N2 H2B 109.5 . . ?
Re N2 H2B 109.5 . . ?
H2A N2 H2B 108.1 . . ?
C2 N3 C4 109.1(13) . . y
C2 N3 H3 125.4 . . ?
C4 N3 H3 125.4 . . ?
N3 C2 N1 110.2(14) . . y
N3 C2 H2 124.9 . . ?
N1 C2 H2 124.9 . . ?
N3 C4 C5 107.7(13) . . y
N3 C4 H4 126.1 . . ?
C5 C4 H4 126.1 . . ?
C4 C5 N1 104.4(11) . . y
C4 C5 C6 131.2(13) . . y
N1 C5 C6 124.4(11) . . y
C5 C6 C7 117.4(10) . . y
C5 C6 H6A 107.9 . . ?
C7 C6 H6A 107.9 . . ?
C5 C6 H6B 107.9 . . ?
C7 C6 H6B 107.9 . . ?
H6A C6 H6B 107.2 . . ?
N2 C7 C8 106.6(10) . . y
N2 C7 C6 106.8(9) . . y
C8 C7 C6 110.5(10) . . y
N2 C7 H7 111.0 . . ?
C8 C7 H7 111.0 . . ?
C6 C7 H7 111.0 . . ?
O3 C8 O2 123.7(13) . . y
O3 C8 C7 122.4(12) . . y
O2 C8 C7 113.7(10) . . y

loop_
_geom_bond_atom_site_label_1
_geom_bond_atom_site_label_2
_geom_bond_distance
_geom_bond_site_symmetry_2
_geom_bond_publ_flag
Re O1 1.666(8) . y
Re O2 2.093(7) . y
Re N1 2.108(10) . y
Re N2 2.171(9) . y
Re Br2 2.4815(15) . y
Re Br1 2.4973(16) . y
O2 C8 1.302(14) . y
O3 C8 1.218(14) . y
N1 C2 1.317(15) . y
N1 C5 1.408(15) . y
N2 C7 1.479(15) . y
N2 H2A 0.9000 . ?
N2 H2B 0.9000 . ?
N3 C2 1.31(2) . y
N3 C4 1.361(18) . y
N3 H3 0.8600 . ?
C2 H2 0.9300 . ?
C4 C5 1.387(17) . y
C4 H4 0.9300 . ?
C5 C6 1.449(17) . y
C6 C7 1.557(18) . y
C6 H6A 0.9700 . ?
C6 H6B 0.9700 . ?
C7 C8 1.517(19) . y
C7 H7 0.9800 . ?
O4 H4A 0.820(18) . ?

loop_
_geom_hbond_atom_site_label_D
_geom_hbond_atom_site_label_H
_geom_hbond_distance_DH
_geom_hbond_distance_HA
_geom_hbond_angle_DHA
_geom_hbond_distance_DA
_geom_hbond_atom_site_label_A
_geom_hbond_site_symmetry_A
_geom_hbond_publ_flag
N2 H2A 0.900 3.136 153.59 3.962(10) Br1 3_555 y
N2 H2B 0.900 2.080 175.78 2.978(11) O4 3_555 y
N3 H3 0.860 1.959 152.54 2.750(15) O2 6_564 y
O4 H4A 0.820(18) 1.99(2) 162(3) 2.777(12) O3 1_545 y

loop_
_geom_torsion_atom_site_label_1
_geom_torsion_atom_site_label_2
_geom_torsion_atom_site_label_3
_geom_torsion_atom_site_label_4
_geom_torsion
_geom_torsion_site_symmetry_1
_geom_torsion_site_symmetry_2
_geom_torsion_site_symmetry_3
_geom_torsion_site_symmetry_4
_geom_torsion_publ_flag
O1 Re O2 C8 -2.0(18) . . . . ?
N1 Re O2 C8 -70.9(9) . . . . ?
N2 Re O2 C8 20.5(8) . . . . ?
Br2 Re O2 C8 -162.0(8) . . . . ?
Br1 Re O2 C8 110.9(8) . . . . ?
O1 Re N1 C2 82.8(10) . . . . ?
O2 Re N1 C2 -112.7(10) . . . . ?
N2 Re N1 C2 174.3(10) . . . . ?
Br2 Re N1 C2 -24.8(10) . . . . ?
Br1 Re N1 C2 -104.5(14) . . . . ?
O1 Re N1 C5 -104.0(9) . . . . ?
O2 Re N1 C5 60.5(9) . . . . ?
N2 Re N1 C5 -12.5(9) . . . . ?
Br2 Re N1 C5 148.4(9) . . . . ?
Br1 Re N1 C5 68.7(17) . . . . ?
O1 Re N2 C7 140.8(8) . . . . ?
O2 Re N2 C7 -33.0(7) . . . . ?
N1 Re N2 C7 46.9(8) . . . . ?
Br2 Re N2 C7 -40.6(13) . . . . ?
Br1 Re N2 C7 -120.7(7) . . . . ?
C4 N3 C2 N1 0.5(17) . . . . ?
C5 N1 C2 N3 -0.4(16) . . . . ?
Re N1 C2 N3 173.8(9) . . . . ?
C2 N3 C4 C5 -0.4(16) . . . . ?
N3 C4 C5 N1 0.2(14) . . . . ?
N3 C4 C5 C6 179.5(13) . . . . ?
C2 N1 C5 C4 0.1(14) . . . . ?
Re N1 C5 C4 -174.0(8) . . . . ?
C2 N1 C5 C6 -179.2(12) . . . . ?
Re N1 C5 C6 6.6(16) . . . . ?
C4 C5 C6 C7 150.4(14) . . . . ?
N1 C5 C6 C7 -30.5(18) . . . . ?
Re N2 C7 C8 40.6(10) . . . . ?
Re N2 C7 C6 -77.4(9) . . . . ?
C5 C6 C7 N2 69.2(14) . . . . ?
C5 C6 C7 C8 -46.2(15) . . . . ?
Re O2 C8 O3 174.0(9) . . . . ?
Re O2 C8 C7 -3.1(14) . . . . ?
N2 C7 C8 O3 157.7(11) . . . . ?
C6 C7 C8 O3 -86.7(14) . . . . ?
N2 C7 C8 O2 -25.2(13) . . . . ?
C6 C7 C8 O2 90.4(13) . . . . ?
